data_8107096
loop_
_publ_author_name
'Barakat, Assem'
'Ghabbour, Hazem A.'
'Al-Qahtani, Bandar M.'
'Ali, M.'
'Mohammed Al-Majid, Abdullah'

_publ_section_title
;
 Crystal structure of
 5-(3-fluorobenzylidene)-1,3-dimethylpyrimidine-2,4,6(1H,3H,5H)-trione;
 C13H11FN2O3
;
_journal_issue 4
_journal_name_full 'Zeitschrift f\"ur Kristallographie - New Crystal Structures'
_journal_page_first 1059
_journal_page_last 1061
_journal_paper_doi 10.1515/ncrs-2016-0050
_journal_volume 231
_journal_year 2016
_chemical_formula_sum 'C13 H11 F N2 O3'
_chemical_formula_weight 262.24
_space_group_IT_number 2
_space_group_name_Hall '-P 1'
_space_group_name_H-M_alt 'P -1'
_symmetry_cell_setting triclinic
_symmetry_space_group_name_H-M 'P -1'
_atom_sites_solution_hydrogens geom
_atom_sites_solution_primary direct
_atom_sites_solution_secondary difmap
_cell_angle_alpha 75.546(3)
_cell_angle_beta 78.183(3)
_cell_angle_gamma 77.540(3)
_cell_formula_units_Z 2
_cell_length_a 5.7471(4)
_cell_length_b 7.8734(6)
_cell_length_c 13.3112(11)
_cell_measurement_reflns_used 9887
_cell_measurement_temperature 100(2)
_cell_measurement_theta_max 33.77
_cell_measurement_theta_min 2.71
_cell_volume 562.22(7)
_computing_cell_refinement 'Bruker SAINT'
_computing_data_collection 'Bruker APEX2'
_computing_data_reduction 'Bruker SAINT'
_computing_molecular_graphics 'Bruker SHELXTL'
_computing_publication_material 'Bruker SHELXTL'
_computing_structure_refinement 'SHELXL-2014 (Sheldrick 2014)'
_computing_structure_solution 'SHELXS-97 (Sheldrick 2008)'
_diffrn_ambient_temperature 100(2)
_diffrn_measured_fraction_theta_full 0.995
_diffrn_measured_fraction_theta_max 0.995
_diffrn_measurement_device_type 'Bruker APEX-II D8 venture'
_diffrn_measurement_method '\f and \w scans'
_diffrn_radiation_monochromator graphite
_diffrn_radiation_source 'fine-focus micro tube'
_diffrn_radiation_type MoK\a
_diffrn_radiation_wavelength 0.71073
_diffrn_reflns_av_R_equivalents 0.0564
_diffrn_reflns_av_sigmaI/netI 0.0433
_diffrn_reflns_limit_h_max 8
_diffrn_reflns_limit_h_min -8
_diffrn_reflns_limit_k_max 12
_diffrn_reflns_limit_k_min -12
_diffrn_reflns_limit_l_max 20
_diffrn_reflns_limit_l_min -20
_diffrn_reflns_number 23518
_diffrn_reflns_theta_full 33.82
_diffrn_reflns_theta_max 33.82
_diffrn_reflns_theta_min 2.71
_diffrn_standards_decay_% .
_diffrn_standards_interval_count .
_diffrn_standards_interval_time .
_diffrn_standards_number 0
_exptl_absorpt_coefficient_mu 0.123
_exptl_absorpt_correction_T_max 0.9601
_exptl_absorpt_correction_T_min 0.9315
_exptl_absorpt_correction_type multi-scan
_exptl_absorpt_process_details SADABS_Bruker_2014
_exptl_crystal_colour yellow
_exptl_crystal_density_diffrn 1.549
_exptl_crystal_density_method 'not measured'
_exptl_crystal_description block
_exptl_crystal_F_000 272
_exptl_crystal_size_max 0.59
_exptl_crystal_size_mid 0.41
_exptl_crystal_size_min 0.34
_refine_diff_density_max 0.559
_refine_diff_density_min -0.295
_refine_diff_density_rms 0.064
_refine_ls_extinction_method none
_refine_ls_goodness_of_fit_ref 1.044
_refine_ls_hydrogen_treatment mixed
_refine_ls_matrix_type full
_refine_ls_number_parameters 191
_refine_ls_number_reflns 4489
_refine_ls_number_restraints 1
_refine_ls_restrained_S_all 1.043
_refine_ls_R_factor_all 0.0619
_refine_ls_R_factor_gt 0.0444
_refine_ls_shift/su_max 0.001
_refine_ls_shift/su_mean 0.000
_refine_ls_structure_factor_coef Fsqd
_refine_ls_weighting_details 'calc w=1/[\s^2^(Fo^2^)+(0.0681P)^2^+0.0934P] where P=(Fo^2^+2Fc^2^)/3'
_refine_ls_weighting_scheme calc
_refine_ls_wR_factor_gt 0.1139
_refine_ls_wR_factor_ref 0.1234
_reflns_number_gt 3552
_reflns_number_total 4489
_reflns_threshold_expression >2sigma(I)
_cod_data_source_file suppl_ncrs-2016-0050_suppl.cif
_cod_data_source_block a_a
_cod_original_sg_symbol_H-M P-1
_cod_database_code 8107096

loop_
_symmetry_equiv_pos_as_xyz
'x, y, z'
'-x, -y, -z'

loop_
_atom_site_label
_atom_site_type_symbol
_atom_site_fract_x
_atom_site_fract_y
_atom_site_fract_z
_atom_site_U_iso_or_equiv
_atom_site_adp_type
_atom_site_occupancy
_atom_site_symmetry_multiplicity
_atom_site_calc_flag
_atom_site_refinement_flags
_atom_site_disorder_assembly
_atom_site_disorder_group
F1 F 1.25061(16) -0.01299(11) 0.08422(7) 0.0211(2) Uani 0.867(3) 1 d P A 1
H12A H 0.852(4) -0.207(3) 0.3958(17) 0.025 Uiso 0.867(3) 1 d P A 1
F1X F 0.8400(10) -0.2781(7) 0.4028(4) 0.0246(14) Uani 0.133(3) 1 d P A 2
H10X H 1.184(15) -0.041(16) 0.100(6) 0.01(4) Uiso 0.133(3) 1 d PD A 2
O1 O 0.18139(12) 0.54996(9) 0.06849(6) 0.01682(15) Uani 1 1 d . . .
O2 O -0.48209(12) 0.53819(10) 0.31923(6) 0.01656(15) Uani 1 1 d . . .
O3 O 0.20608(14) 0.17946(12) 0.40635(6) 0.02563(19) Uani 1 1 d . . .
N1 N -0.15531(13) 0.53510(10) 0.19059(6) 0.01138(15) Uani 1 1 d . . .
N2 N -0.14103(14) 0.34690(11) 0.35961(6) 0.01311(15) Uani 1 1 d . . .
C1 C 0.08620(15) 0.47922(12) 0.15508(7) 0.01141(16) Uani 1 1 d . . .
C2 C -0.29741(16) 0.67607(12) 0.12109(8) 0.01436(17) Uani 1 1 d . . .
H2A H -0.2071 0.6943 0.0495 0.022 Uiso 1 1 calc R . .
H2B H -0.3289 0.7870 0.1462 0.022 Uiso 1 1 calc R . .
H2C H -0.4510 0.6409 0.1213 0.022 Uiso 1 1 calc R . .
C3 C -0.27256(16) 0.47660(12) 0.29153(7) 0.01136(16) Uani 1 1 d . . .
C4 C -0.26907(18) 0.28622(15) 0.46583(8) 0.0201(2) Uani 1 1 d . . .
H4A H -0.4362 0.2821 0.4621 0.030 Uiso 1 1 calc R . .
H4B H -0.2678 0.3690 0.5097 0.030 Uiso 1 1 calc R . .
H4C H -0.1885 0.1670 0.4966 0.030 Uiso 1 1 calc R . .
C5 C 0.10251(16) 0.27685(12) 0.33638(7) 0.01387(17) Uani 1 1 d . . .
C6 C 0.21866(15) 0.32973(12) 0.22677(7) 0.01113(16) Uani 1 1 d . . .
C7 C 0.44179(15) 0.26030(12) 0.18138(7) 0.01137(16) Uani 1 1 d . . .
H7A H 0.4780 0.3195 0.1100 0.014 Uiso 1 1 calc R . .
C8 C 0.64058(15) 0.11879(11) 0.21320(7) 0.01130(16) Uani 1 1 d . . .
C9 C 0.84981(15) 0.11337(12) 0.13674(7) 0.01249(16) Uani 1 1 d . A .
H9A H 0.8520 0.1955 0.0709 0.015 Uiso 1 1 calc R . .
C10 C 1.05187(16) -0.01224(12) 0.15823(8) 0.01427(17) Uani 1 1 d D . .
C11 C 1.05874(17) -0.13634(13) 0.25222(8) 0.01570(18) Uani 1 1 d . A .
H11A H 1.2005 -0.2206 0.2655 0.019 Uiso 1 1 calc R . .
C12 C 0.84976(18) -0.13268(13) 0.32642(8) 0.01747(19) Uani 1 1 d . . .
C13 C 0.64288(17) -0.00834(13) 0.30820(7) 0.01560(18) Uani 1 1 d . A .
H13A H 0.5024 -0.0093 0.3602 0.019 Uiso 1 1 calc R . .

loop_
_atom_site_aniso_label
_atom_site_aniso_U_11
_atom_site_aniso_U_22
_atom_site_aniso_U_33
_atom_site_aniso_U_23
_atom_site_aniso_U_13
_atom_site_aniso_U_12
F1 0.0101(4) 0.0230(4) 0.0206(4) 0.0017(3) 0.0044(3) 0.0038(3)
F1X 0.024(3) 0.021(3) 0.023(3) 0.000(2) -0.0002(19) -0.002(2)
O1 0.0129(3) 0.0174(3) 0.0142(3) 0.0034(2) 0.0005(2) -0.0003(2)
O2 0.0105(3) 0.0187(3) 0.0168(3) -0.0028(3) 0.0002(2) 0.0019(2)
O3 0.0170(3) 0.0355(4) 0.0129(3) 0.0043(3) -0.0012(3) 0.0075(3)
N1 0.0092(3) 0.0109(3) 0.0115(3) 0.0005(3) -0.0013(2) 0.0001(2)
N2 0.0099(3) 0.0158(4) 0.0100(3) -0.0001(3) 0.0002(2) 0.0007(3)
C1 0.0093(3) 0.0113(4) 0.0128(4) -0.0020(3) -0.0015(3) -0.0009(3)
C2 0.0121(4) 0.0126(4) 0.0152(4) 0.0012(3) -0.0039(3) 0.0015(3)
C3 0.0108(4) 0.0118(4) 0.0107(4) -0.0021(3) -0.0010(3) -0.0014(3)
C4 0.0152(4) 0.0262(5) 0.0120(4) 0.0013(4) 0.0017(3) 0.0014(4)
C5 0.0109(4) 0.0160(4) 0.0117(4) -0.0011(3) -0.0005(3) 0.0007(3)
C6 0.0091(3) 0.0117(4) 0.0108(4) -0.0004(3) -0.0012(3) -0.0006(3)
C7 0.0103(3) 0.0111(4) 0.0116(4) -0.0008(3) -0.0016(3) -0.0015(3)
C8 0.0102(4) 0.0108(4) 0.0117(4) -0.0010(3) -0.0018(3) -0.0009(3)
C9 0.0109(4) 0.0118(4) 0.0127(4) -0.0008(3) -0.0008(3) -0.0005(3)
C10 0.0100(4) 0.0150(4) 0.0157(4) -0.0023(3) -0.0002(3) -0.0004(3)
C11 0.0127(4) 0.0146(4) 0.0177(4) -0.0013(3) -0.0042(3) 0.0013(3)
C12 0.0159(4) 0.0158(4) 0.0161(4) 0.0021(3) -0.0035(3) 0.0015(3)
C13 0.0133(4) 0.0159(4) 0.0131(4) 0.0015(3) -0.0004(3) 0.0000(3)

loop_
_atom_type_symbol
_atom_type_description
_atom_type_scat_dispersion_real
_atom_type_scat_dispersion_imag
_atom_type_scat_source
C C 0.0033 0.0016 'International Tables Vol C Tables 4.2.6.8 and 6.1.1.4'
H H 0.0000 0.0000 'International Tables Vol C Tables 4.2.6.8 and 6.1.1.4'
N N 0.0061 0.0033 'International Tables Vol C Tables 4.2.6.8 and 6.1.1.4'
O O 0.0106 0.0060 'International Tables Vol C Tables 4.2.6.8 and 6.1.1.4'
F F 0.0171 0.0103 'International Tables Vol C Tables 4.2.6.8 and 6.1.1.4'

loop_
_geom_angle_atom_site_label_1
_geom_angle_atom_site_label_2
_geom_angle_atom_site_label_3
_geom_angle
_geom_angle_site_symmetry_1
_geom_angle_site_symmetry_3
C10 F1 H10X 35(9) . .
C12 F1X H12A 39(2) . .
C1 N1 C3 124.50(8) . .
C1 N1 C2 119.06(7) . .
C3 N1 C2 116.26(7) . .
C3 N2 C5 125.12(8) . .
C3 N2 C4 116.59(7) . .
C5 N2 C4 118.24(8) . .
O1 C1 N1 120.36(8) . .
O1 C1 C6 122.85(8) . .
N1 C1 C6 116.79(8) . .
N1 C2 H2A 109.5 . .
N1 C2 H2B 109.5 . .
H2A C2 H2B 109.5 . .
N1 C2 H2C 109.5 . .
H2A C2 H2C 109.5 . .
H2B C2 H2C 109.5 . .
O2 C3 N2 121.41(8) . .
O2 C3 N1 121.08(8) . .
N2 C3 N1 117.50(8) . .
N2 C4 H4A 109.5 . .
N2 C4 H4B 109.5 . .
H4A C4 H4B 109.5 . .
N2 C4 H4C 109.5 . .
H4A C4 H4C 109.5 . .
H4B C4 H4C 109.5 . .
O3 C5 N2 119.18(8) . .
O3 C5 C6 124.39(8) . .
N2 C5 C6 116.42(8) . .
C7 C6 C5 127.41(8) . .
C7 C6 C1 114.16(8) . .
C5 C6 C1 118.41(8) . .
C6 C7 C8 136.96(8) . .
C6 C7 H7A 111.5 . .
C8 C7 H7A 111.5 . .
C13 C8 C9 118.36(8) . .
C13 C8 C7 127.70(8) . .
C9 C8 C7 113.94(8) . .
C10 C9 C8 119.47(8) . .
C10 C9 H9A 120.3 . .
C8 C9 H9A 120.3 . .
F1 C10 C9 118.24(9) . .
F1 C10 C11 118.85(8) . .
C9 C10 C11 122.90(9) . .
F1 C10 H10X 15(7) . .
C9 C10 H10X 120(7) . .
C11 C10 H10X 115(7) . .
C10 C11 C12 117.29(9) . .
C10 C11 H11A 121.4 . .
C12 C11 H11A 121.4 . .
F1X C12 C13 120.8(3) . .
F1X C12 C11 115.6(3) . .
C13 C12 C11 121.70(9) . .
F1X C12 H12A 21.7(13) . .
C13 C12 H12A 117.7(12) . .
C11 C12 H12A 120.1(12) . .
C12 C13 C8 120.24(9) . .
C12 C13 H13A 119.9 . .
C8 C13 H13A 119.9 . .

loop_
_geom_bond_atom_site_label_1
_geom_bond_atom_site_label_2
_geom_bond_distance
_geom_bond_site_symmetry_2
F1 C10 1.3470(12) .
F1 H10X 0.47(9) .
F1X C12 1.331(5) .
F1X H12A 0.56(2) .
O1 C1 1.2210(11) .
O2 C3 1.2151(11) .
O3 C5 1.2179(11) .
N1 C1 1.3838(11) .
N1 C3 1.3878(12) .
N1 C2 1.4698(11) .
N2 C3 1.3860(12) .
N2 C5 1.3906(11) .
N2 C4 1.4687(12) .
C1 C6 1.4919(12) .
C2 H2A 0.9800 .
C2 H2B 0.9800 .
C2 H2C 0.9800 .
C4 H4A 0.9800 .
C4 H4B 0.9800 .
C4 H4C 0.9800 .
C5 C6 1.4715(13) .
C6 C7 1.3614(12) .
C7 C8 1.4627(12) .
C7 H7A 0.9500 .
C8 C13 1.4037(13) .
C8 C9 1.4078(12) .
C9 C10 1.3812(12) .
C9 H9A 0.9500 .
C10 C11 1.3837(14) .
C10 H10X 1.001(5) .
C11 C12 1.3901(14) .
C11 H11A 0.9500 .
C12 C13 1.3886(13) .
C12 H12A 0.96(2) .
C13 H13A 0.9500 .

loop_
_geom_torsion_atom_site_label_1
_geom_torsion_atom_site_label_2
_geom_torsion_atom_site_label_3
_geom_torsion_atom_site_label_4
_geom_torsion
_geom_torsion_site_symmetry_1
_geom_torsion_site_symmetry_2
_geom_torsion_site_symmetry_3
_geom_torsion_site_symmetry_4
C3 N1 C1 O1 -172.75(8) . . . .
C2 N1 C1 O1 2.24(13) . . . .
C3 N1 C1 C6 7.93(13) . . . .
C2 N1 C1 C6 -177.08(8) . . . .
C5 N2 C3 O2 -176.09(9) . . . .
C4 N2 C3 O2 0.98(13) . . . .
C5 N2 C3 N1 3.28(13) . . . .
C4 N2 C3 N1 -179.66(8) . . . .
C1 N1 C3 O2 176.07(8) . . . .
C2 N1 C3 O2 0.96(13) . . . .
C1 N1 C3 N2 -3.30(13) . . . .
C2 N1 C3 N2 -178.42(8) . . . .
C3 N2 C5 O3 171.14(9) . . . .
C4 N2 C5 O3 -5.88(14) . . . .
C3 N2 C5 C6 -7.93(13) . . . .
C4 N2 C5 C6 175.05(8) . . . .
O3 C5 C6 C7 11.32(16) . . . .
N2 C5 C6 C7 -169.66(9) . . . .
O3 C5 C6 C1 -166.87(10) . . . .
N2 C5 C6 C1 12.15(12) . . . .
O1 C1 C6 C7 -9.96(13) . . . .
N1 C1 C6 C7 169.34(8) . . . .
O1 C1 C6 C5 168.46(9) . . . .
N1 C1 C6 C5 -12.24(12) . . . .
C5 C6 C7 C8 1.87(17) . . . .
C1 C6 C7 C8 -179.87(10) . . . .
C6 C7 C8 C13 7.31(18) . . . .
C6 C7 C8 C9 -173.35(10) . . . .
C13 C8 C9 C10 -1.86(13) . . . .
C7 C8 C9 C10 178.74(8) . . . .
C8 C9 C10 F1 -179.15(8) . . . .
C8 C9 C10 C11 0.68(14) . . . .
F1 C10 C11 C12 -179.45(9) . . . .
C9 C10 C11 C12 0.72(15) . . . .
C10 C11 C12 F1X 163.4(3) . . . .
C10 C11 C12 C13 -0.92(15) . . . .
F1X C12 C13 C8 -163.8(3) . . . .
C11 C12 C13 C8 -0.28(16) . . . .
C9 C8 C13 C12 1.67(14) . . . .
C7 C8 C13 C12 -179.01(9) . . . .
